data_2101998
loop_
_publ_author_name
'Friese, K.'
'Madariaga, G.'
'Breczewski, T.'

_publ_section_title
;
 Incommensurately modulated phase of Rb~2~CoBr~4~ at 295 and 200K
;
_journal_issue 1
_journal_name_full 'Acta Crystallographica Section B'
_journal_page_first 17
_journal_page_last 21
_journal_paper_doi 10.1107/S0108768199010629
_journal_volume 56
_journal_year 2000
_chemical_formula_sum 'Br4 Co Rb2'
_chemical_formula_weight 549.5
_space_group_IT_number 62
_symmetry_cell_setting orthorhombic
_symmetry_space_group_name_Hall '-P 2c 2n'
_symmetry_space_group_name_H-M 'P n a m'
_cell_angle_alpha 90
_cell_angle_beta 90
_cell_angle_gamma 90
_cell_formula_units_Z 4
_cell_length_a 9.691(4)
_cell_length_b 13.278(5)
_cell_length_c 7.630(6)
_cell_measurement_reflns_used 707
_cell_measurement_temperature 200
_cell_measurement_theta_max 45
_cell_measurement_theta_min 2.5
_cell_volume 981.8(9)
_computing_cell_refinement 'STOE IPDS'
_computing_data_collection 'STOE IPDS'
_computing_structure_refinement 'JANA98 (Petricek & Dusek,1998)'
_diffrn_measurement_device 'imaging plate system'
_diffrn_measurement_device_type 'IPDS Stoe'
_diffrn_measurement_method theta-dependant
_diffrn_radiation_type 'Mo K\a'
_diffrn_radiation_wavelength .71073
_diffrn_reflns_av_R_equivalents .4847
_diffrn_reflns_av_sigmaI/netI .3148
_diffrn_reflns_limit_h_max 10
_diffrn_reflns_limit_h_min -10
_diffrn_reflns_limit_k_max 13
_diffrn_reflns_limit_k_min -14
_diffrn_reflns_limit_l_max 8
_diffrn_reflns_limit_l_min -8
_diffrn_reflns_number 15154
_diffrn_reflns_theta_max 23.82
_diffrn_reflns_theta_min 2.60
_diffrn_standards_decay_% 5
_exptl_absorpt_coefficient_mu 27.79
_exptl_absorpt_correction_T_max .0692
_exptl_absorpt_correction_T_min .0239
_exptl_absorpt_correction_type gaussian
_exptl_absorpt_process_details 'XRED (STOE & CIE GmbH, 1998)'
_exptl_crystal_colour blue-green
_exptl_crystal_density_diffrn 3.717
_exptl_crystal_density_method none
_exptl_crystal_description irregular
_exptl_crystal_F_000 964
_exptl_crystal_size_max .12
_exptl_crystal_size_mid .08
_exptl_crystal_size_min .02
_refine_diff_density_max 5.43
_refine_diff_density_min -6.05
_refine_ls_extinction_method none
_refine_ls_goodness_of_fit_all 1.77
_refine_ls_goodness_of_fit_obs .88
_refine_ls_number_parameters 56
_refine_ls_number_reflns 1849
_refine_ls_R_factor_all .0515
_refine_ls_R_factor_gt .2971
_refine_ls_shift/esd_max .0001
_refine_ls_shift/esd_mean .0000
_refine_ls_structure_factor_coef F
_refine_ls_weighting_details w=1/\s^2^(F)
_refine_ls_weighting_scheme sigma
_refine_ls_wR_factor_all .0375
_reflns_number_observed 309
_reflns_number_total 1849
_reflns_threshold_expression >2sigma(I)
_cod_data_source_file sh0133.cif
_cod_data_source_block rbcobr
_cod_original_cell_volume 981.8(16)
_cod_original_sg_symbol_Hall '-P 2c -2n'
_cod_original_formula_sum 'Rb2 Co1 Br4'
_cod_database_code 2101998

loop_
_symmetry_equiv_pos_as_xyz
'x, y, z'
'-x, -y, z+1/2'
'x+1/2, -y+1/2, -z+1/2'
'-x+1/2, y+1/2, -z'
'-x, -y, -z'
'x, y, -z-1/2'
'-x-1/2, y-1/2, z-1/2'
'x-1/2, -y-1/2, z'

loop_
_atom_site_aniso_label
_atom_site_aniso_U_11
_atom_site_aniso_U_22
_atom_site_aniso_U_33
_atom_site_aniso_U_12
_atom_site_aniso_U_13
_atom_site_aniso_U_23
Rb .033(2) .036(2) .043(3) -.002(2) 0 0
Rb2 .045(3) .098(5) .044(4) .007(3) 0 0
Co .037(3) .046(4) .020(3) .003(3) 0 0
Br1 .035(3) .066(4) .068(6) .003(3) 0 0
Br2 .033(3) .045(3) .071(8) .005(3) 0 0
Br3 .063(3) .090(5) .033(2) -.030(4) -.005(3) .028(3)

loop_
_atom_site_label
_atom_site_fract_x
_atom_site_fract_y
_atom_site_fract_z
_atom_site_U_iso_or_equiv
_atom_site_occupancy
Rb .0132(4) .6755(3) .25 .038(2) 1
Rb2 .3736(5) .4025(4) .25 .063(2) 1
Co .7760(4) .4232(4) .25 .035(2) 1
Br1 1.0196(4) .4160(4) .25 .056(3) 1
Br2 .6771(4) .5864(4) .25 .050(3) 1
Br3 .6870(4) .3395(3) .5003(6) .062(2) 1

loop_
_atom_type_symbol
_atom_type_scat_dispersion_real
_atom_type_scat_dispersion_imag
_atom_type_scat_source
Rb -.939 2.968 International_Tables_Vol_C
Co .349 .972 International_Tables_Vol_C
Br -.290 2.460 International_Tables_Vol_C
